data_4326473
loop_
_publ_author_name
'Jyotsna Chaturvedi'
'Suryabhan Singh'
'Subrato Bhattacharya'
'Heinrich N\"oth'

_publ_contact_author_address 'Lab No. 13, Departement of chemistry, BHU, Varanasi-221005'
_publ_contact_author_email s_bhatt@bhu.ac.in
_publ_contact_author_name 'Dr. S. Bhattacharya'
_publ_section_title
;
 The Chemistry of Cadmium-Thiocarboxylate Derivatives: Synthesis,
 Structural Features, and Application As Single Source Precursors for
 Ternary Sulfides
;
_journal_name_full 'Inorganic Chemistry'
_journal_page_first 10056
_journal_page_last 10069
_journal_paper_doi 10.1021/ic200927w
_journal_volume 50
_journal_year 2011
_chemical_formula_sum 'C51 H39 Ag Cd O3 P2 S6'
_chemical_formula_weight 1174.46
_space_group_IT_number 4
_symmetry_cell_setting monoclinic
_symmetry_Int_Tables_number 4
_symmetry_space_group_name_Hall 'P 2yb'
_symmetry_space_group_name_H-M 'P 1 21 1'
_atom_sites_solution_hydrogens geom
_atom_sites_solution_primary direct
_atom_sites_solution_secondary difmap
_audit_creation_method SHELXL-97
_cell_angle_alpha 90.00
_cell_angle_beta 107.029(2)
_cell_angle_gamma 90.00
_cell_formula_units_Z 2
_cell_length_a 12.6836(3)
_cell_length_b 14.5643(2)
_cell_length_c 14.3913(3)
_cell_measurement_temperature 293(2)
_cell_volume 2541.92(9)
_computing_structure_refinement 'SHELXL-97 (Sheldrick, 1997)'
_diffrn_ambient_temperature 293(2)
_diffrn_measured_fraction_theta_full 0.999
_diffrn_measured_fraction_theta_max 0.889
_diffrn_radiation_monochromator graphite
_diffrn_radiation_type MoK\a
_diffrn_radiation_wavelength 0.71073
_diffrn_reflns_av_R_equivalents 0.0227
_diffrn_reflns_av_sigmaI/netI 0.0491
_diffrn_reflns_limit_h_max 17
_diffrn_reflns_limit_h_min -16
_diffrn_reflns_limit_k_max 19
_diffrn_reflns_limit_k_min -19
_diffrn_reflns_limit_l_max 11
_diffrn_reflns_limit_l_min -19
_diffrn_reflns_number 20379
_diffrn_reflns_theta_full 25.00
_diffrn_reflns_theta_max 28.95
_diffrn_reflns_theta_min 2.04
_diffrn_source 'fine-focus sealed tube'
_exptl_absorpt_coefficient_mu 1.154
_exptl_absorpt_correction_T_max 1.00000
_exptl_absorpt_correction_T_min 0.72425
_exptl_absorpt_correction_type multi-scan
_exptl_crystal_colour Yellow
_exptl_crystal_density_diffrn 1.536
_exptl_crystal_description Block
_exptl_crystal_F_000 1182
_exptl_crystal_recrystallization_method Toluene
_exptl_crystal_size_max 0.42
_exptl_crystal_size_mid 0.40
_exptl_crystal_size_min 0.39
_refine_diff_density_max 0.727
_refine_diff_density_min -0.864
_refine_diff_density_rms 0.093
_refine_ls_abs_structure_details 'Flack H D (1983), Acta Cryst. A39, 876-881'
_refine_ls_abs_structure_Flack -0.013(19)
_refine_ls_extinction_method none
_refine_ls_goodness_of_fit_ref 0.922
_refine_ls_hydrogen_treatment constr
_refine_ls_matrix_type full
_refine_ls_number_parameters 544
_refine_ls_number_reflns 11375
_refine_ls_number_restraints 46
_refine_ls_restrained_S_all 0.940
_refine_ls_R_factor_all 0.0592
_refine_ls_R_factor_gt 0.0393
_refine_ls_shift/su_max 0.006
_refine_ls_shift/su_mean 0.000
_refine_ls_structure_factor_coef Fsqd
_refine_ls_weighting_details 'calc w=1/[\s^2^(Fo^2^)+(0.0547P)^2^+0.0000P] where P=(Fo^2^+2Fc^2^)/3'
_refine_ls_weighting_scheme calc
_refine_ls_wR_factor_gt 0.0881
_refine_ls_wR_factor_ref 0.0933
_reflns_number_gt 8302
_reflns_number_total 11375
_reflns_threshold_expression >2sigma(I)
_cod_data_source_file ic200927w_si_011.cif
_cod_data_source_block cd1
_cod_original_sg_symbol_H-M 'P 21'
_cod_database_code 4326473

loop_
_symmetry_equiv_pos_as_xyz
'x, y, z'
'-x, y+1/2, -z'

loop_
_atom_site_label
_atom_site_type_symbol
_atom_site_fract_x
_atom_site_fract_y
_atom_site_fract_z
_atom_site_U_iso_or_equiv
_atom_site_adp_type
_atom_site_occupancy
_atom_site_symmetry_multiplicity
_atom_site_calc_flag
_atom_site_refinement_flags
_atom_site_disorder_assembly
_atom_site_disorder_group
S2 S -0.0447(2) 0.7184(3) 0.4341(3) 0.0700(5) Uani 0.651(2) 1 d PD A 1
C2 C 0.0922(4) 0.7332(4) 0.4567(4) 0.0700(5) Uani 0.651(2) 1 d PD A 1
C3 C 0.1034(9) 0.7961(7) 0.3970(8) 0.0700(5) Uani 0.651(2) 1 d PD A 1
H3 H 0.1725 0.8049 0.3884 0.084 Uiso 0.651(2) 1 calc PR A 1
C4 C 0.0182(7) 0.8503(8) 0.3459(8) 0.0700(5) Uani 0.651(2) 1 d PD A 1
H4 H 0.0225 0.9024 0.3097 0.084 Uiso 0.651(2) 1 calc PR A 1
C5 C -0.0739(9) 0.8122(7) 0.3592(8) 0.0700(5) Uani 0.651(2) 1 d PD A 1
H5 H -0.1448 0.8345 0.3308 0.084 Uiso 0.651(2) 1 calc PR A 1
C3A C -0.0234(14) 0.7246(18) 0.4427(17) 0.0700(5) Uani 0.349(2) 1 d PD A 2
H3A H -0.0552 0.6828 0.4753 0.084 Uiso 0.349(2) 1 calc PR A 2
C2A C 0.0922(4) 0.7332(4) 0.4567(4) 0.0700(5) Uani 0.349(2) 1 d PD A 2
S2A S 0.1293(4) 0.8165(4) 0.3964(4) 0.0700(5) Uani 0.349(2) 1 d PD A 2
C5A C -0.0108(11) 0.8385(14) 0.3436(16) 0.0700(5) Uani 0.349(2) 1 d PD A 2
H5A H -0.0345 0.8840 0.2968 0.084 Uiso 0.349(2) 1 calc PR A 2
C4A C -0.0828(16) 0.7876(12) 0.3731(14) 0.0700(5) Uani 0.349(2) 1 d PD A 2
H4A H -0.1592 0.7930 0.3512 0.084 Uiso 0.349(2) 1 calc PR A 2
S4 S 0.4102(3) 0.2164(2) 0.7134(3) 0.0800(6) Uani 0.651(2) 1 d PD A 3
C7 C 0.4584(5) 0.3016(4) 0.6577(5) 0.0800(6) Uani 0.651(2) 1 d PD A 3
C8 C 0.5181(9) 0.2574(7) 0.6107(9) 0.0800(6) Uani 0.651(2) 1 d PD A 3
H8 H 0.5525 0.2908 0.5728 0.096 Uiso 0.651(2) 1 calc PR A 3
C9 C 0.5307(9) 0.1663(6) 0.6158(9) 0.0800(6) Uani 0.651(2) 1 d PD A 3
H9 H 0.5730 0.1311 0.5863 0.096 Uiso 0.651(2) 1 calc PR A 3
C10 C 0.4698(9) 0.1352(7) 0.6723(10) 0.0800(6) Uani 0.651(2) 1 d PD A 3
H10 H 0.4632 0.0735 0.6860 0.096 Uiso 0.651(2) 1 calc PR A 3
C8A C 0.4300(17) 0.2078(12) 0.6970(17) 0.0800(6) Uani 0.349(2) 1 d PD A 4
H8A H 0.3815 0.1961 0.7331 0.096 Uiso 0.349(2) 1 calc PR A 4
C7A C 0.4584(5) 0.3016(4) 0.6577(5) 0.0800(6) Uani 0.349(2) 1 d PD A 4
S4A S 0.5431(5) 0.2783(3) 0.5934(5) 0.0800(6) Uani 0.349(2) 1 d PD A 4
C10A C 0.5717(15) 0.1774(9) 0.6147(16) 0.0800(6) Uani 0.349(2) 1 d PD A 4
H10A H 0.6273 0.1452 0.5986 0.096 Uiso 0.349(2) 1 calc PR A 4
C9A C 0.4996(17) 0.1419(12) 0.6626(18) 0.0800(6) Uani 0.349(2) 1 d PD A 4
H9A H 0.4953 0.0791 0.6726 0.096 Uiso 0.349(2) 1 calc PR A 4
S6 S 0.4789(3) 0.8422(2) 0.9585(3) 0.1084(9) Uani 0.651(2) 1 d PD A 5
C12 C 0.5038(6) 0.8268(5) 0.8496(6) 0.1084(9) Uani 0.651(2) 1 d PD A 5
C13 C 0.5592(11) 0.9082(9) 0.8262(10) 0.1084(9) Uani 0.651(2) 1 d PD A 5
H13 H 0.5811 0.9191 0.7709 0.130 Uiso 0.651(2) 1 calc PR A 5
C14 C 0.5716(10) 0.9667(9) 0.9080(11) 0.1084(9) Uani 0.651(2) 1 d PD A 5
H14 H 0.6058 1.0235 0.9104 0.130 Uiso 0.651(2) 1 calc PR A 5
C15 C 0.5333(9) 0.9393(8) 0.9833(10) 0.1084(9) Uani 0.651(2) 1 d PD A 5
H15 H 0.5386 0.9727 1.0395 0.130 Uiso 0.651(2) 1 calc PR A 5
C13A C 0.4858(16) 0.8849(13) 0.9261(14) 0.1084(9) Uani 0.349(2) 1 d PD A 6
H13A H 0.4397 0.8689 0.9632 0.130 Uiso 0.349(2) 1 calc PR A 6
C12A C 0.5038(6) 0.8268(5) 0.8496(6) 0.1084(9) Uani 0.349(2) 1 d PD A 6
S6A S 0.5773(6) 0.9011(5) 0.8026(6) 0.1084(9) Uani 0.349(2) 1 d PD A 6
C15A C 0.6063(18) 0.9869(13) 0.8719(16) 0.1084(9) Uani 0.349(2) 1 d PD A 6
H15A H 0.6513 1.0368 0.8701 0.130 Uiso 0.349(2) 1 calc PR A 6
C14A C 0.5452(18) 0.9675(15) 0.9377(18) 0.1084(9) Uani 0.349(2) 1 d PD A 6
H14A H 0.5446 1.0083 0.9873 0.130 Uiso 0.349(2) 1 calc PR A 6
Ag1 Ag 0.17043(3) 0.71898(2) 0.76044(3) 0.05136(10) Uani 1 1 d . . .
Cd1 Cd 0.35640(3) 0.58900(2) 0.66847(3) 0.05622(11) Uani 1 1 d . . .
P1 P 0.09645(9) 0.62896(8) 0.87419(8) 0.0405(3) Uani 1 1 d . . .
S1 S 0.14229(10) 0.60745(8) 0.60567(9) 0.0518(3) Uani 1 1 d . A .
P2 P 0.13699(11) 0.88362(8) 0.72418(9) 0.0480(3) Uani 1 1 d . . .
S3 S 0.47303(11) 0.48191(9) 0.60822(12) 0.0636(4) Uani 1 1 d . A .
S5 S 0.39065(11) 0.66103(10) 0.83792(11) 0.0634(4) Uani 1 1 d . A .
O3 O 0.4828(3) 0.7307(3) 0.7158(3) 0.0722(10) Uani 1 1 d . A .
O1 O 0.2771(3) 0.6888(3) 0.5270(3) 0.0657(10) Uani 1 1 d . A .
C22 C -0.0537(4) 0.6231(3) 0.8272(3) 0.0461(11) Uani 1 1 d . . .
O2 O 0.3530(4) 0.4115(3) 0.7079(3) 0.0760(12) Uani 1 1 d . A .
C23 C -0.1122(4) 0.5397(4) 0.8092(4) 0.0535(12) Uani 1 1 d . . .
H23 H -0.0754 0.4841 0.8259 0.064 Uiso 1 1 calc R . .
C40 C 0.1890(4) 0.9292(3) 0.6273(3) 0.0483(11) Uani 1 1 d . . .
C18 C 0.2269(5) 0.3723(3) 0.8833(5) 0.0634(15) Uani 1 1 d . . .
H18 H 0.2636 0.3387 0.8473 0.076 Uiso 1 1 calc R . .
C20 C 0.1536(5) 0.3832(4) 1.0156(5) 0.0713(16) Uani 1 1 d . . .
H20 H 0.1411 0.3568 1.0703 0.086 Uiso 1 1 calc R . .
C16 C 0.1394(4) 0.5119(3) 0.9092(4) 0.0443(11) Uani 1 1 d . . .
C1 C 0.1795(4) 0.6806(3) 0.5238(3) 0.0511(12) Uani 1 1 d . . .
C46 C 0.2012(4) 0.9573(3) 0.8277(4) 0.0495(12) Uani 1 1 d . . .
C29 C 0.0462(5) 0.6974(4) 1.0425(4) 0.0700(16) Uani 1 1 d . . .
H29 H -0.0265 0.6791 1.0148 0.084 Uiso 1 1 calc R . .
C34 C -0.0076(5) 0.9176(4) 0.6895(4) 0.0586(13) Uani 1 1 d . . .
C28 C 0.1264(4) 0.6845(3) 0.9930(3) 0.0515(12) Uani 1 1 d . . .
C45 C 0.2907(4) 0.9006(3) 0.6255(4) 0.0523(12) Uani 1 1 d . . .
H45 H 0.3271 0.8553 0.6685 0.063 Uiso 1 1 calc R . .
C21 C 0.1181(5) 0.4722(4) 0.9904(4) 0.0599(14) Uani 1 1 d . . .
H21 H 0.0809 0.5049 1.0267 0.072 Uiso 1 1 calc R . .
C24 C -0.2240(4) 0.5415(4) 0.7667(4) 0.0625(14) Uani 1 1 d . . .
H24 H -0.2630 0.4865 0.7542 0.075 Uiso 1 1 calc R . .
C25 C -0.2793(5) 0.6229(5) 0.7423(5) 0.081(2) Uani 1 1 d . . .
H25 H -0.3552 0.6228 0.7133 0.097 Uiso 1 1 calc R . .
C51 C 0.2511(6) 1.0399(3) 0.8209(4) 0.0687(16) Uani 1 1 d . . .
H51 H 0.2542 1.0603 0.7606 0.082 Uiso 1 1 calc R . .
C43 C 0.2865(6) 1.0023(4) 0.4956(4) 0.0763(17) Uani 1 1 d . . .
H43 H 0.3199 1.0283 0.4523 0.092 Uiso 1 1 calc R . .
C19 C 0.2059(5) 0.3333(4) 0.9630(5) 0.0683(16) Uani 1 1 d . . .
H19 H 0.2275 0.2732 0.9807 0.082 Uiso 1 1 calc R . .
C31 C 0.1855(7) 0.7635(5) 1.1762(5) 0.094(2) Uani 1 1 d . . .
H31 H 0.2049 0.7916 1.2369 0.113 Uiso 1 1 calc R . .
C41 C 0.1337(5) 0.9932(4) 0.5599(4) 0.0720(18) Uani 1 1 d . . .
H41 H 0.0634 1.0123 0.5592 0.086 Uiso 1 1 calc R . .
C17 C 0.1937(4) 0.4611(3) 0.8566(4) 0.0502(12) Uani 1 1 d . . .
H17 H 0.2082 0.4869 0.8025 0.060 Uiso 1 1 calc R . .
C44 C 0.3408(5) 0.9384(4) 0.5602(4) 0.0667(15) Uani 1 1 d . . .
H44 H 0.4112 0.9198 0.5610 0.080 Uiso 1 1 calc R . .
C6 C 0.4206(4) 0.3956(3) 0.6638(4) 0.0512(12) Uani 1 1 d . . .
C47 C 0.1956(6) 0.9291(4) 0.9176(4) 0.0807(19) Uani 1 1 d . . .
H47 H 0.1616 0.8739 0.9242 0.097 Uiso 1 1 calc R . .
C33 C 0.2331(4) 0.7087(4) 1.0364(4) 0.0600(12) Uani 1 1 d . . .
H33 H 0.2858 0.6991 1.0040 0.072 Uiso 1 1 calc R . .
C27 C -0.1101(4) 0.7028(4) 0.8008(4) 0.0656(14) Uani 1 1 d . . .
H27 H -0.0720 0.7582 0.8100 0.079 Uiso 1 1 calc R . .
C42 C 0.1820(5) 1.0288(4) 0.4941(4) 0.0756(18) Uani 1 1 d . . .
H42 H 0.1438 1.0712 0.4481 0.091 Uiso 1 1 calc R . .
C26 C -0.2242(5) 0.7029(5) 0.7601(5) 0.0835(19) Uani 1 1 d . . .
H26 H -0.2621 0.7581 0.7454 0.100 Uiso 1 1 calc R . .
C30 C 0.0791(7) 0.7376(6) 1.1328(5) 0.102(3) Uani 1 1 d . . .
H30 H 0.0269 0.7475 1.1655 0.123 Uiso 1 1 calc R . .
C32 C 0.2642(6) 0.7476(5) 1.1288(5) 0.089(2) Uani 1 1 d . . .
H32 H 0.3376 0.7629 1.1586 0.107 Uiso 1 1 calc R . .
C49 C 0.2908(7) 1.0658(4) 0.9914(5) 0.098(2) Uani 1 1 d . . .
H49 H 0.3197 1.1023 1.0459 0.117 Uiso 1 1 calc R . .
C50 C 0.2964(6) 1.0924(5) 0.9019(5) 0.0888(19) Uani 1 1 d . . .
H50 H 0.3315 1.1472 0.8957 0.107 Uiso 1 1 calc R . .
C48 C 0.2416(8) 0.9842(5) 0.9984(5) 0.110(3) Uani 1 1 d . . .
H48 H 0.2385 0.9646 1.0591 0.132 Uiso 1 1 calc R . .
C35 C -0.0483(6) 0.9948(4) 0.7238(6) 0.092(2) Uani 1 1 d . . .
H35 H -0.0001 1.0323 0.7692 0.110 Uiso 1 1 calc R . .
C39 C -0.0808(6) 0.8674(6) 0.6217(6) 0.111(3) Uani 1 1 d . . .
H39 H -0.0569 0.8160 0.5954 0.133 Uiso 1 1 calc R . .
C37 C -0.2267(7) 0.9652(6) 0.6291(7) 0.100(2) Uani 1 1 d . . .
H37 H -0.3013 0.9800 0.6109 0.121 Uiso 1 1 calc R . .
C36 C -0.1560(7) 1.0167(7) 0.6929(8) 0.120(3) Uani 1 1 d . . .
H36 H -0.1808 1.0691 0.7169 0.144 Uiso 1 1 calc R . .
C38 C -0.1926(8) 0.8921(8) 0.5905(7) 0.131(3) Uani 1 1 d . . .
H38 H -0.2425 0.8576 0.5431 0.157 Uiso 1 1 calc R . .
C11 C 0.4652(4) 0.7413(3) 0.7951(5) 0.0594(14) Uani 1 1 d . . .

loop_
_atom_site_aniso_label
_atom_site_aniso_U_11
_atom_site_aniso_U_22
_atom_site_aniso_U_33
_atom_site_aniso_U_23
_atom_site_aniso_U_13
_atom_site_aniso_U_12
S2 0.0578(11) 0.0751(11) 0.0732(11) 0.0183(9) 0.0131(9) -0.0067(10)
C2 0.0578(11) 0.0751(11) 0.0732(11) 0.0183(9) 0.0131(9) -0.0067(10)
C3 0.0578(11) 0.0751(11) 0.0732(11) 0.0183(9) 0.0131(9) -0.0067(10)
C4 0.0578(11) 0.0751(11) 0.0732(11) 0.0183(9) 0.0131(9) -0.0067(10)
C5 0.0578(11) 0.0751(11) 0.0732(11) 0.0183(9) 0.0131(9) -0.0067(10)
C3A 0.0578(11) 0.0751(11) 0.0732(11) 0.0183(9) 0.0131(9) -0.0067(10)
C2A 0.0578(11) 0.0751(11) 0.0732(11) 0.0183(9) 0.0131(9) -0.0067(10)
S2A 0.0578(11) 0.0751(11) 0.0732(11) 0.0183(9) 0.0131(9) -0.0067(10)
C5A 0.0578(11) 0.0751(11) 0.0732(11) 0.0183(9) 0.0131(9) -0.0067(10)
C4A 0.0578(11) 0.0751(11) 0.0732(11) 0.0183(9) 0.0131(9) -0.0067(10)
S4 0.0879(15) 0.0468(9) 0.1182(16) 0.0079(10) 0.0501(12) 0.0002(9)
C7 0.0879(15) 0.0468(9) 0.1182(16) 0.0079(10) 0.0501(12) 0.0002(9)
C8 0.0879(15) 0.0468(9) 0.1182(16) 0.0079(10) 0.0501(12) 0.0002(9)
C9 0.0879(15) 0.0468(9) 0.1182(16) 0.0079(10) 0.0501(12) 0.0002(9)
C10 0.0879(15) 0.0468(9) 0.1182(16) 0.0079(10) 0.0501(12) 0.0002(9)
C8A 0.0879(15) 0.0468(9) 0.1182(16) 0.0079(10) 0.0501(12) 0.0002(9)
C7A 0.0879(15) 0.0468(9) 0.1182(16) 0.0079(10) 0.0501(12) 0.0002(9)
S4A 0.0879(15) 0.0468(9) 0.1182(16) 0.0079(10) 0.0501(12) 0.0002(9)
C10A 0.0879(15) 0.0468(9) 0.1182(16) 0.0079(10) 0.0501(12) 0.0002(9)
C9A 0.0879(15) 0.0468(9) 0.1182(16) 0.0079(10) 0.0501(12) 0.0002(9)
S6 0.0724(14) 0.0814(14) 0.147(2) -0.0367(15) -0.0065(14) -0.0011(12)
C12 0.0724(14) 0.0814(14) 0.147(2) -0.0367(15) -0.0065(14) -0.0011(12)
C13 0.0724(14) 0.0814(14) 0.147(2) -0.0367(15) -0.0065(14) -0.0011(12)
C14 0.0724(14) 0.0814(14) 0.147(2) -0.0367(15) -0.0065(14) -0.0011(12)
C15 0.0724(14) 0.0814(14) 0.147(2) -0.0367(15) -0.0065(14) -0.0011(12)
C13A 0.0724(14) 0.0814(14) 0.147(2) -0.0367(15) -0.0065(14) -0.0011(12)
C12A 0.0724(14) 0.0814(14) 0.147(2) -0.0367(15) -0.0065(14) -0.0011(12)
S6A 0.0724(14) 0.0814(14) 0.147(2) -0.0367(15) -0.0065(14) -0.0011(12)
C15A 0.0724(14) 0.0814(14) 0.147(2) -0.0367(15) -0.0065(14) -0.0011(12)
C14A 0.0724(14) 0.0814(14) 0.147(2) -0.0367(15) -0.0065(14) -0.0011(12)
Ag1 0.0612(2) 0.03894(17) 0.0600(2) 0.00826(17) 0.02706(19) 0.01209(17)
Cd1 0.04870(19) 0.04343(18) 0.0773(3) -0.00742(18) 0.01956(18) 0.00828(17)
P1 0.0383(6) 0.0399(6) 0.0423(6) 0.0017(5) 0.0105(5) 0.0035(5)
S1 0.0518(7) 0.0464(7) 0.0544(7) -0.0055(5) 0.0111(6) 0.0017(5)
P2 0.0640(8) 0.0375(6) 0.0462(7) 0.0084(5) 0.0218(6) 0.0174(6)
S3 0.0586(8) 0.0435(7) 0.1019(11) -0.0039(7) 0.0439(8) 0.0012(6)
S5 0.0451(7) 0.0640(8) 0.0740(9) -0.0082(7) 0.0066(7) 0.0071(6)
O3 0.057(2) 0.059(2) 0.097(3) -0.001(2) 0.016(2) 0.0090(19)
O1 0.049(2) 0.072(2) 0.082(3) -0.0025(19) 0.028(2) 0.0028(17)
C22 0.039(2) 0.064(3) 0.036(2) -0.005(2) 0.012(2) 0.007(2)
O2 0.085(3) 0.062(2) 0.099(3) 0.003(2) 0.056(3) 0.013(2)
C23 0.047(3) 0.063(3) 0.049(3) 0.000(2) 0.010(2) -0.003(2)
C40 0.064(3) 0.039(2) 0.044(3) 0.004(2) 0.020(2) 0.013(2)
C18 0.066(4) 0.042(3) 0.079(4) -0.012(3) 0.016(3) 0.006(2)
C20 0.092(4) 0.047(3) 0.080(4) 0.027(3) 0.035(4) 0.002(3)
C16 0.034(2) 0.042(2) 0.052(3) 0.003(2) 0.004(2) -0.0017(19)
C1 0.051(3) 0.054(3) 0.046(3) -0.015(2) 0.012(2) -0.002(2)
C46 0.067(3) 0.039(2) 0.048(3) 0.004(2) 0.025(3) 0.015(2)
C29 0.060(3) 0.097(5) 0.050(3) -0.021(3) 0.011(3) 0.015(3)
C34 0.066(3) 0.056(3) 0.060(3) 0.016(3) 0.028(3) 0.019(3)
C28 0.059(3) 0.048(3) 0.041(3) 0.004(2) 0.004(2) 0.011(2)
C45 0.061(3) 0.049(3) 0.049(3) 0.000(2) 0.019(3) 0.012(2)
C21 0.063(3) 0.056(3) 0.068(4) 0.020(3) 0.030(3) 0.006(3)
C24 0.048(3) 0.079(4) 0.058(3) -0.012(3) 0.012(3) -0.014(3)
C25 0.041(3) 0.126(6) 0.069(4) -0.024(4) 0.007(3) 0.006(4)
C51 0.107(5) 0.045(3) 0.059(3) 0.002(3) 0.033(3) 0.000(3)
C43 0.098(5) 0.082(4) 0.064(4) 0.010(3) 0.047(4) 0.009(4)
C19 0.069(4) 0.038(3) 0.084(4) 0.007(3) 0.000(3) -0.004(3)
C31 0.121(6) 0.096(5) 0.052(4) -0.022(3) 0.002(4) 0.021(5)
C41 0.090(4) 0.067(4) 0.075(4) 0.034(3) 0.049(4) 0.049(3)
C17 0.050(3) 0.048(3) 0.048(3) 0.000(2) 0.006(2) -0.001(2)
C44 0.072(4) 0.078(4) 0.055(3) -0.008(3) 0.027(3) 0.007(3)
C6 0.041(3) 0.051(3) 0.064(3) -0.005(2) 0.019(3) 0.010(2)
C47 0.135(6) 0.058(3) 0.055(4) 0.003(3) 0.038(4) 0.004(4)
C33 0.058(3) 0.060(3) 0.057(3) 0.002(3) 0.009(3) 0.000(3)
C27 0.056(3) 0.051(3) 0.081(4) -0.016(3) 0.008(3) 0.011(3)
C42 0.095(5) 0.084(4) 0.059(3) 0.025(3) 0.041(3) 0.046(4)
C26 0.053(3) 0.088(5) 0.097(5) -0.015(4) 0.004(3) 0.027(4)
C30 0.097(5) 0.142(7) 0.062(4) -0.031(4) 0.015(4) 0.020(5)
C32 0.091(5) 0.083(5) 0.069(4) -0.002(3) -0.016(4) -0.013(4)
C49 0.161(7) 0.061(4) 0.074(5) -0.023(3) 0.038(5) 0.014(4)
C50 0.124(6) 0.060(3) 0.091(5) -0.013(4) 0.046(4) -0.007(4)
C48 0.188(9) 0.094(6) 0.050(4) -0.011(4) 0.037(5) 0.003(6)
C35 0.072(4) 0.060(4) 0.148(7) -0.020(4) 0.041(4) 0.018(3)
C39 0.073(5) 0.135(7) 0.100(6) -0.043(5) -0.013(4) 0.040(5)
C37 0.078(5) 0.094(6) 0.120(7) 0.019(5) 0.015(5) 0.035(5)
C36 0.081(5) 0.116(7) 0.165(9) -0.021(6) 0.039(6) 0.037(5)
C38 0.100(6) 0.156(9) 0.111(7) -0.025(6) -0.008(5) 0.032(6)
C11 0.036(2) 0.052(3) 0.080(4) -0.009(3) 0.000(3) 0.016(2)

loop_
_atom_type_symbol
_atom_type_description
_atom_type_scat_dispersion_real
_atom_type_scat_dispersion_imag
_atom_type_scat_source
C C 0.0033 0.0016 'International Tables Vol C Tables 4.2.6.8 and 6.1.1.4'
H H 0.0000 0.0000 'International Tables Vol C Tables 4.2.6.8 and 6.1.1.4'
O O 0.0106 0.0060 'International Tables Vol C Tables 4.2.6.8 and 6.1.1.4'
P P 0.1023 0.0942 'International Tables Vol C Tables 4.2.6.8 and 6.1.1.4'
S S 0.1246 0.1234 'International Tables Vol C Tables 4.2.6.8 and 6.1.1.4'
Ag Ag -0.8971 1.1015 'International Tables Vol C Tables 4.2.6.8 and 6.1.1.4'
Cd Cd -0.8075 1.2024 'International Tables Vol C Tables 4.2.6.8 and 6.1.1.4'

loop_
_geom_angle_atom_site_label_1
_geom_angle_atom_site_label_2
_geom_angle_atom_site_label_3
_geom_angle
C2 S2 C5 92.3(5)
C3 C2 C1 127.2(7)
C3 C2 S2 105.7(6)
C1 C2 S2 126.9(4)
C2 C3 C4 123.0(10)
C2 C3 H3 118.5
C4 C3 H3 118.5
C3 C4 C5 105.4(10)
C3 C4 H4 127.3
C5 C4 H4 127.3
C4 C5 S2 112.2(8)
C4 C5 H5 123.9
S2 C5 H5 123.9
C4A C3A H3A 124.5
C4A C5A S2A 117.6(15)
C4A C5A H5A 121.2
S2A C5A H5A 121.2
C5A C4A C3A 108(2)
C5A C4A H4A 125.9
C3A C4A H4A 125.9
C10 S4 C7 95.2(4)
C8 C7 C6 137.2(6)
C8 C7 S4 103.1(6)
C6 C7 S4 119.3(4)
C7 C8 C9 122.2(10)
C7 C8 H8 118.9
C9 C8 H8 118.9
C8 C9 C10 106.6(10)
C8 C9 H9 126.7
C10 C9 H9 126.7
C9 C10 S4 112.8(7)
C9 C10 H10 123.6
S4 C10 H10 123.6
C9A C8A H8A 128.6
C9A C10A S4A 107.7(12)
C9A C10A H10A 126.2
S4A C10A H10A 126.2
C10A C9A C8A 117.8(14)
C10A C9A H9A 121.1
C8A C9A H9A 121.1
C15 S6 C12 98.1(6)
C13 C12 C11 131.8(8)
C13 C12 S6 109.6(6)
C11 C12 S6 118.6(6)
C14 C13 C12 103.8(10)
C14 C13 H13 128.1
C12 C13 H13 128.1
C15 C14 C13 120.0(11)
C15 C14 H14 120.0
C13 C14 H14 120.0
C14 C15 S6 108.5(9)
C14 C15 H15 125.8
S6 C15 H15 125.8
C14A C13A H13A 123.5
C14A C15A S6A 101.2(13)
C14A C15A H15A 129.4
S6A C15A H15A 129.4
C13A C14A C15A 118.1(17)
C13A C14A H14A 121.0
C15A C14A H14A 121.0
P2 Ag1 P1 125.31(4)
P2 Ag1 S1 116.01(4)
P1 Ag1 S1 104.02(4)
P2 Ag1 S5 117.69(5)
P1 Ag1 S5 95.92(4)
S1 Ag1 S5 91.29(4)
O1 Cd1 S3 102.90(9)
O1 Cd1 S5 117.25(9)
S3 Cd1 S5 129.57(5)
O1 Cd1 O3 79.54(12)
S3 Cd1 O3 101.97(10)
S5 Cd1 O3 60.26(11)
O1 Cd1 S1 61.45(8)
S3 Cd1 S1 127.66(5)
S5 Cd1 S1 98.97(4)
O3 Cd1 S1 120.80(9)
O1 Cd1 O2 136.39(14)
S3 Cd1 O2 60.61(8)
S5 Cd1 O2 101.75(10)
O3 Cd1 O2 140.51(13)
S1 Cd1 O2 95.38(10)
C16 P1 C22 104.7(2)
C16 P1 C28 101.1(2)
C22 P1 C28 106.0(2)
C16 P1 Ag1 122.51(16)
C22 P1 Ag1 109.57(16)
C28 P1 Ag1 111.55(17)
C1 S1 Cd1 80.68(17)
C1 S1 Ag1 101.13(15)
Cd1 S1 Ag1 84.46(4)
C34 P2 C46 103.7(2)
C34 P2 C40 104.5(2)
C46 P2 C40 103.6(2)
C34 P2 Ag1 114.79(18)
C46 P2 Ag1 113.07(16)
C40 P2 Ag1 115.81(15)
C6 S3 Cd1 86.91(16)
C11 S5 Cd1 84.0(2)
C11 S5 Ag1 103.82(16)
Cd1 S5 Ag1 82.78(4)
C11 O3 Cd1 94.4(3)
C1 O1 Cd1 97.8(3)
C27 C22 C23 118.7(5)
C27 C22 P1 118.0(4)
C23 C22 P1 123.0(4)
C6 O2 Cd1 90.9(3)
C24 C23 C22 119.1(5)
C24 C23 H23 120.4
C22 C23 H23 120.4
C45 C40 C41 118.9(5)
C45 C40 P2 117.2(4)
C41 C40 P2 123.8(4)
C19 C18 C17 120.2(5)
C19 C18 H18 119.9
C17 C18 H18 119.9
C19 C20 C21 122.0(5)
C19 C20 H20 119.0
C21 C20 H20 119.0
C17 C16 C21 119.1(4)
C17 C16 P1 120.7(4)
C21 C16 P1 120.2(4)
O1 C1 C2 122.3(5)
O1 C1 S1 120.0(4)
C2 C1 S1 117.7(4)
C51 C46 C47 118.6(5)
C51 C46 P2 124.1(4)
C47 C46 P2 117.2(4)
C30 C29 C28 117.9(6)
C30 C29 H29 121.0
C28 C29 H29 121.0
C39 C34 C35 116.6(6)
C39 C34 P2 118.4(4)
C35 C34 P2 124.9(5)
C33 C28 C29 120.0(5)
C33 C28 P1 116.7(4)
C29 C28 P1 123.1(4)
C40 C45 C44 120.9(5)
C40 C45 H45 119.5
C44 C45 H45 119.5
C20 C21 C16 118.5(5)
C20 C21 H21 120.7
C16 C21 H21 120.7
C25 C24 C23 121.1(5)
C25 C24 H24 119.5
C23 C24 H24 119.5
C26 C25 C24 120.2(5)
C26 C25 H25 119.9
C24 C25 H25 119.9
C50 C51 C46 121.0(6)
C50 C51 H51 119.5
C46 C51 H51 119.5
C44 C43 C42 119.9(6)
C44 C43 H43 120.0
C42 C43 H43 120.0
C20 C19 C18 119.4(5)
C20 C19 H19 120.3
C18 C19 H19 120.3
C30 C31 C32 119.2(6)
C30 C31 H31 120.4
C32 C31 H31 120.4
C42 C41 C40 120.2(5)
C42 C41 H41 119.9
C40 C41 H41 119.9
C18 C17 C16 120.7(5)
C18 C17 H17 119.6
C16 C17 H17 119.6
C43 C44 C45 119.6(5)
C43 C44 H44 120.2
C45 C44 H44 120.2
O2 C6 C7 119.9(5)
O2 C6 S3 121.6(4)
C7 C6 S3 118.5(4)
C46 C47 C48 119.2(6)
C46 C47 H47 120.4
C48 C47 H47 120.4
C28 C33 C32 120.6(6)
C28 C33 H33 119.7
C32 C33 H33 119.7
C22 C27 C26 121.0(6)
C22 C27 H27 119.5
C26 C27 H27 119.5
C41 C42 C43 120.4(5)
C41 C42 H42 119.8
C43 C42 H42 119.8
C25 C26 C27 119.9(6)
C25 C26 H26 120.1
C27 C26 H26 120.1
C31 C30 C29 122.5(7)
C31 C30 H30 118.8
C29 C30 H30 118.8
C31 C32 C33 119.7(6)
C31 C32 H32 120.1
C33 C32 H32 120.1
C48 C49 C50 118.0(6)
C48 C49 H49 121.0
C50 C49 H49 121.0
C49 C50 C51 121.1(7)
C49 C50 H50 119.4
C51 C50 H50 119.4
C49 C48 C47 122.0(6)
C49 C48 H48 119.0
C47 C48 H48 119.0
C36 C35 C34 121.5(7)
C36 C35 H35 119.3
C34 C35 H35 119.3
C34 C39 C38 120.7(7)
C34 C39 H39 119.6
C38 C39 H39 119.6
C36 C37 C38 120.6(8)
C36 C37 H37 119.7
C38 C37 H37 119.7
C37 C36 C35 121.0(8)
C37 C36 H36 119.5
C35 C36 H36 119.5
C37 C38 C39 119.5(9)
C37 C38 H38 120.3
C39 C38 H38 120.3
O3 C11 C12 118.3(6)
O3 C11 S5 120.7(4)
C12 C11 S5 120.8(5)

loop_
_geom_bond_atom_site_label_1
_geom_bond_atom_site_label_2
_geom_bond_distance
S2 C2 1.684(6)
S2 C5 1.713(9)
C2 C3 1.291(10)
C2 C1 1.455(7)
C3 C4 1.366(12)
C3 H3 0.9300
C4 C5 1.357(11)
C4 H4 0.9300
C5 H5 0.9300
C3A C4A 1.404(19)
C3A H3A 0.9300
S2A C5A 1.745(15)
C5A C4A 1.339(16)
C5A H5A 0.9300
C4A H4A 0.9300
S4 C10 1.606(10)
S4 C7 1.686(6)
C7 C8 1.321(11)
C7 C6 1.462(7)
C8 C9 1.335(11)
C8 H8 0.9300
C9 C10 1.353(12)
C9 H9 0.9300
C10 H10 0.9300
C8A C9A 1.483(16)
C8A H8A 0.9300
S4A C10A 1.524(14)
C10A C9A 1.397(15)
C10A H10A 0.9300
C9A H9A 0.9300
S6 C15 1.568(11)
S6 C12 1.702(9)
C12 C13 1.466(14)
C12 C11 1.477(8)
C13 C14 1.424(13)
C13 H13 0.9300
C14 C15 1.370(14)
C14 H14 0.9300
C15 H15 0.9300
C13A C14A 1.403(17)
C13A H13A 0.9300
S6A C15A 1.573(16)
C15A C14A 1.416(17)
C15A H15A 0.9300
C14A H14A 0.9300
Ag1 P2 2.4642(12)
Ag1 P1 2.4857(12)
Ag1 S1 2.6948(12)
Ag1 S5 2.8167(14)
Cd1 O1 2.464(4)
Cd1 S3 2.4748(13)
Cd1 S5 2.5720(15)
Cd1 O3 2.579(4)
Cd1 S1 2.6127(13)
Cd1 O2 2.650(4)
P1 C16 1.815(5)
P1 C22 1.827(5)
P1 C28 1.829(5)
S1 C1 1.753(5)
P2 C34 1.823(6)
P2 C46 1.824(5)
P2 C40 1.833(5)
S3 C6 1.724(5)
S5 C11 1.727(6)
O3 C11 1.235(6)
O1 C1 1.231(6)
C22 C27 1.359(7)
C22 C23 1.406(7)
O2 C6 1.230(5)
C23 C24 1.371(7)
C23 H23 0.9300
C40 C45 1.363(7)
C40 C41 1.380(7)
C18 C19 1.373(8)
C18 C17 1.379(7)
C18 H18 0.9300
C20 C19 1.355(8)
C20 C21 1.386(7)
C20 H20 0.9300
C16 C17 1.379(7)
C16 C21 1.400(7)
C46 C51 1.376(7)
C46 C47 1.378(7)
C29 C30 1.374(8)
C29 C28 1.415(7)
C29 H29 0.9300
C34 C39 1.348(9)
C34 C35 1.387(7)
C28 C33 1.360(7)
C45 C44 1.393(7)
C45 H45 0.9300
C21 H21 0.9300
C24 C25 1.369(9)
C24 H24 0.9300
C25 C26 1.344(9)
C25 H25 0.9300
C51 C50 1.371(9)
C51 H51 0.9300
C43 C44 1.352(8)
C43 C42 1.375(9)
C43 H43 0.9300
C19 H19 0.9300
C31 C30 1.364(11)
C31 C32 1.383(10)
C31 H31 0.9300
C41 C42 1.372(8)
C41 H41 0.9300
C17 H17 0.9300
C44 H44 0.9300
C47 C48 1.393(9)
C47 H47 0.9300
C33 C32 1.393(8)
C33 H33 0.9300
C27 C26 1.393(8)
C27 H27 0.9300
C42 H42 0.9300
C26 H26 0.9300
C30 H30 0.9300
C32 H32 0.9300
C49 C48 1.359(10)
C49 C50 1.368(9)
C49 H49 0.9300
C50 H50 0.9300
C48 H48 0.9300
C35 C36 1.345(10)
C35 H35 0.9300
C39 C38 1.403(11)
C39 H39 0.9300
C37 C36 1.314(11)
C37 C38 1.331(11)
C37 H37 0.9300
C36 H36 0.9300
C38 H38 0.9300
